data_1506636
loop_
_publ_author_name
'Mazzola, Jr, Robert D'
'White, Timothy D.'
'Vollmer-Snarr, Heidi R'
'West, F. G.'

_publ_section_title
;
 Stereoselective Nazarov cyclizations of bridged bicyclic dienones.
;
_journal_issue 13
_journal_name_full 'Organic letters'
_journal_page_first 2799
_journal_page_last 2801
_journal_paper_doi 10.1021/ol051169q
_journal_volume 7
_journal_year 2005
_chemical_formula_sum 'C14 H20 O'
_chemical_formula_weight 204.30
_chemical_name_systematic
; 
 ? 
;
_space_group_IT_number 19
_symmetry_cell_setting orthorhombic
_symmetry_space_group_name_Hall 'P 2ac 2ab'
_symmetry_space_group_name_H-M 'P 21 21 21'
_atom_sites_solution_hydrogens geom
_atom_sites_solution_primary direct
_atom_sites_solution_secondary difmap
_audit_creation_method SHELXL-97
_cell_angle_alpha 90.00
_cell_angle_beta 90.00
_cell_angle_gamma 90.00
_cell_formula_units_Z 4
_cell_length_a 6.3088(2)
_cell_length_b 12.2906(7)
_cell_length_c 15.0145(9)
_cell_measurement_reflns_used 1725
_cell_measurement_temperature 200(1)
_cell_measurement_theta_max 30.034
_cell_measurement_theta_min 1.018
_cell_volume 1164.21(10)
_computing_cell_refinement DENZO-SMN
_computing_data_collection 'Nonius COLLECT'
_computing_data_reduction DENZO-SMN
_computing_molecular_graphics 'WinGX, Ortep3'
_computing_structure_refinement 'SHELXL-97 (Sheldrick, 1997)'
_computing_structure_solution SIR97
_diffrn_ambient_temperature 200(1)
_diffrn_measured_fraction_theta_full 0.967
_diffrn_measured_fraction_theta_max 0.949
_diffrn_measurement_device_type 'Nonius KappaCCD Diffractometer'
_diffrn_measurement_method 'Phi scan'
_diffrn_radiation_monochromator graphite
_diffrn_radiation_source 'fine-focus sealed tube'
_diffrn_radiation_type MoK\a
_diffrn_radiation_wavelength 0.71073
_diffrn_reflns_av_R_equivalents 0.0000
_diffrn_reflns_av_sigmaI/netI 0.0615
_diffrn_reflns_limit_h_max 7
_diffrn_reflns_limit_h_min -7
_diffrn_reflns_limit_k_max 17
_diffrn_reflns_limit_k_min -17
_diffrn_reflns_limit_l_max 21
_diffrn_reflns_limit_l_min -20
_diffrn_reflns_number 3210
_diffrn_reflns_theta_full 27.50
_diffrn_reflns_theta_max 30.01
_diffrn_reflns_theta_min 4.22
_exptl_absorpt_coefficient_mu 0.071
_exptl_absorpt_correction_T_max 0.9930
_exptl_absorpt_correction_T_min 0.9839
_exptl_absorpt_correction_type multi-scan
_exptl_absorpt_process_details 'DENZO-SMN (Otwinowski & Minor, 1997)'
_exptl_crystal_colour colorless
_exptl_crystal_density_diffrn 1.166
_exptl_crystal_density_method 'not measured'
_exptl_crystal_description prism
_exptl_crystal_F_000 448
_exptl_crystal_size_max 0.23
_exptl_crystal_size_mid 0.20
_exptl_crystal_size_min 0.10
_refine_diff_density_max 0.148
_refine_diff_density_min -0.134
_refine_diff_density_rms 0.032
_refine_ls_abs_structure_details 'Flack H D (1983), Acta Cryst. A39, 876-881'
_refine_ls_abs_structure_Flack 2(2)
_refine_ls_extinction_coef 0.037(8)
_refine_ls_extinction_expression Fc^*^=kFc[1+0.001xFc^2^\l^3^/sin(2\q)]^-1/4^
_refine_ls_extinction_method SHELXL
_refine_ls_goodness_of_fit_ref 1.027
_refine_ls_hydrogen_treatment mixed
_refine_ls_matrix_type full
_refine_ls_number_parameters 217
_refine_ls_number_reflns 3210
_refine_ls_number_restraints 0
_refine_ls_restrained_S_all 1.027
_refine_ls_R_factor_all 0.0814
_refine_ls_R_factor_gt 0.0537
_refine_ls_shift/su_max 0.000
_refine_ls_shift/su_mean 0.000
_refine_ls_structure_factor_coef Fsqd
_refine_ls_weighting_details 'calc w=1/[\s^2^(Fo^2^)+(0.0476P)^2^+0.1078P] where P=(Fo^2^+2Fc^2^)/3'
_refine_ls_weighting_scheme calc
_refine_ls_wR_factor_gt 0.1130
_refine_ls_wR_factor_ref 0.1281
_reflns_number_gt 2312
_reflns_number_total 3210
_reflns_threshold_expression >2sigma(I)
_cod_data_source_file ol051169qsi20050518_112101.cif
_cod_data_source_block fgw009
_cod_depositor_comments
;
The following automatic conversions were performed:

'_exptl_absorpt_correction_type' value 'Multi-scan' changed to
'multi-scan' according to
/home/saulius/struct/CIF-dictionaries/cif_core.dic dictionary named
'cif_core.dic' version 2.4.1 from 2010-06-29.

Automatic conversion script
Id: cif_fix_values 1715 2011-07-08 13:25:40Z adriana 
;
_cod_original_sg_symbol_H-M P212121
_cod_database_code 1506636

loop_
_symmetry_equiv_pos_as_xyz
'x, y, z'
'-x+1/2, -y, z+1/2'
'x+1/2, -y+1/2, -z'
'-x, y+1/2, -z+1/2'

loop_
_atom_site_label
_atom_site_type_symbol
_atom_site_fract_x
_atom_site_fract_y
_atom_site_fract_z
_atom_site_U_iso_or_equiv
_atom_site_adp_type
_atom_site_occupancy
_atom_site_symmetry_multiplicity
_atom_site_calc_flag
O O 0.1582(2) 0.84468(13) 0.57828(10) 0.0599(4) Uani 1 1 d
C1 C 0.5894(3) 1.05218(18) 0.40739(14) 0.0461(5) Uani 1 1 d
H1 H 0.677(4) 1.107(2) 0.4317(15) 0.059(6) Uiso 1 1 d
C2 C 0.6136(3) 0.94359(18) 0.45727(13) 0.0427(5) Uani 1 1 d
H2 H 0.717(3) 0.9014(18) 0.4306(14) 0.049(6) Uiso 1 1 d
C3 C 0.6667(3) 0.9440(2) 0.55486(14) 0.0540(6) Uani 1 1 d
H3 H 0.813(4) 0.967(2) 0.5774(16) 0.065(7) Uiso 1 1 d
C4 C 0.5167(4) 0.9019(2) 0.60578(15) 0.0524(6) Uani 1 1 d
H4 H 0.511(4) 0.8950(17) 0.6701(15) 0.059(7) Uiso 1 1 d
C5 C 0.3300(3) 0.87478(16) 0.55149(13) 0.0440(5) Uani 1 1 d
C6 C 0.3918(3) 0.89096(16) 0.45420(12) 0.0370(4) Uani 1 1 d
H6 H 0.388(3) 0.8220(16) 0.4272(12) 0.032(5) Uiso 1 1 d
C7 C 0.2538(3) 0.96918(15) 0.39800(12) 0.0370(4) Uani 1 1 d
H7 H 0.107(3) 0.9620(16) 0.4162(12) 0.040(5) Uiso 1 1 d
C8 C 0.2741(3) 0.94121(17) 0.29812(13) 0.0445(5) Uani 1 1 d
H8 H 0.209(3) 1.001(2) 0.2637(15) 0.055(6) Uiso 1 1 d
C9 C 0.5083(4) 0.9397(2) 0.27016(15) 0.0526(6) Uani 1 1 d
H9A H 0.562(3) 0.8727(19) 0.2908(15) 0.051(6) Uiso 1 1 d
H9B H 0.514(3) 0.9367(17) 0.2049(15) 0.055(6) Uiso 1 1 d
C10 C 0.6429(4) 1.0324(2) 0.30889(15) 0.0545(6) Uani 1 1 d
H10A H 0.801(4) 1.0109(18) 0.3021(15) 0.059(6) Uiso 1 1 d
H10B H 0.620(3) 1.0989(19) 0.2729(15) 0.049(6) Uiso 1 1 d
C11 C 0.3522(3) 1.08277(15) 0.41669(13) 0.0418(4) Uani 1 1 d
C12 C 0.2961(4) 1.1239(2) 0.51050(16) 0.0539(6) Uani 1 1 d
H12A H 0.334(4) 1.072(2) 0.5645(17) 0.068(7) Uiso 1 1 d
H12B H 0.356(5) 1.193(2) 0.5234(18) 0.085(9) Uiso 1 1 d
H12C H 0.142(5) 1.138(2) 0.517(2) 0.093(9) Uiso 1 1 d
C13 C 0.2775(5) 1.1720(2) 0.35247(19) 0.0597(6) Uani 1 1 d
H13A H 0.336(5) 1.239(3) 0.3700(19) 0.093(10) Uiso 1 1 d
H13B H 0.119(5) 1.185(2) 0.3588(15) 0.067(7) Uiso 1 1 d
H13C H 0.305(4) 1.157(2) 0.2861(18) 0.072(7) Uiso 1 1 d
C14 C 0.1675(4) 0.8341(2) 0.27396(17) 0.0594(6) Uani 1 1 d
H14A H 0.016(4) 0.841(2) 0.2905(15) 0.071(8) Uiso 1 1 d
H14B H 0.228(5) 0.770(3) 0.3078(17) 0.086(9) Uiso 1 1 d
H14C H 0.189(4) 0.819(2) 0.2103(18) 0.070(7) Uiso 1 1 d

loop_
_atom_site_aniso_label
_atom_site_aniso_U_11
_atom_site_aniso_U_22
_atom_site_aniso_U_33
_atom_site_aniso_U_23
_atom_site_aniso_U_13
_atom_site_aniso_U_12
O 0.0561(9) 0.0622(10) 0.0613(10) 0.0090(8) 0.0139(7) -0.0049(8)
C1 0.0425(10) 0.0448(11) 0.0510(12) -0.0011(9) 0.0010(8) -0.0099(9)
C2 0.0339(9) 0.0502(12) 0.0439(10) -0.0001(9) 0.0021(7) 0.0034(9)
C3 0.0405(11) 0.0689(15) 0.0527(12) -0.0032(11) -0.0095(9) 0.0063(10)
C4 0.0549(13) 0.0619(14) 0.0402(10) -0.0003(10) -0.0052(10) 0.0148(10)
C5 0.0500(11) 0.0373(10) 0.0447(11) 0.0033(8) 0.0050(9) 0.0062(8)
C6 0.0363(10) 0.0342(10) 0.0406(10) 0.0017(8) -0.0019(7) 0.0023(7)
C7 0.0341(9) 0.0357(9) 0.0412(9) 0.0016(8) -0.0006(7) 0.0016(7)
C8 0.0495(11) 0.0412(11) 0.0427(10) 0.0026(9) -0.0062(8) -0.0022(9)
C9 0.0610(13) 0.0567(15) 0.0402(10) 0.0006(10) 0.0073(9) 0.0014(11)
C10 0.0489(13) 0.0584(14) 0.0562(13) 0.0082(11) 0.0116(10) -0.0066(10)
C11 0.0466(10) 0.0316(9) 0.0472(11) 0.0002(8) -0.0010(8) 0.0007(8)
C12 0.0659(15) 0.0416(12) 0.0540(13) -0.0075(10) 0.0030(11) 0.0027(11)
C13 0.0744(17) 0.0389(12) 0.0658(15) 0.0091(11) -0.0038(12) 0.0055(12)
C14 0.0714(16) 0.0549(15) 0.0520(13) -0.0094(12) -0.0083(12) -0.0124(13)

loop_
_atom_type_symbol
_atom_type_description
_atom_type_scat_dispersion_real
_atom_type_scat_dispersion_imag
_atom_type_scat_source
C C 0.0033 0.0016 'International Tables Vol C Tables 4.2.6.8 and 6.1.1.4'
H H 0.0000 0.0000 'International Tables Vol C Tables 4.2.6.8 and 6.1.1.4'
O O 0.0106 0.0060 'International Tables Vol C Tables 4.2.6.8 and 6.1.1.4'

loop_
_geom_angle_atom_site_label_1
_geom_angle_atom_site_label_2
_geom_angle_atom_site_label_3
_geom_angle
C10 C1 C2 108.06(18)
C10 C1 C11 109.72(18)
C2 C1 C11 105.21(16)
C10 C1 H1 110.9(14)
C2 C1 H1 112.0(14)
C11 C1 H1 110.8(14)
C3 C2 C1 119.61(19)
C3 C2 C6 103.46(16)
C1 C2 C6 105.04(15)
C3 C2 H2 105.5(13)
C1 C2 H2 110.2(13)
C6 C2 H2 113.1(13)
C4 C3 C2 113.8(2)
C4 C3 H3 124.2(14)
C2 C3 H3 121.7(14)
C3 C4 C5 109.96(19)
C3 C4 H4 129.7(14)
C5 C4 H4 120.0(14)
O C5 C4 126.9(2)
O C5 C6 125.84(19)
C4 C5 C6 107.25(18)
C5 C6 C2 104.95(16)
C5 C6 C7 117.35(15)
C2 C6 C7 105.44(15)
C5 C6 H6 106.8(11)
C2 C6 H6 114.4(11)
C7 C6 H6 108.1(11)
C8 C7 C6 110.17(15)
C8 C7 C11 110.03(15)
C6 C7 C11 103.59(14)
C8 C7 H7 109.4(11)
C6 C7 H7 109.1(12)
C11 C7 H7 114.4(11)
C14 C8 C9 110.4(2)
C14 C8 C7 112.79(18)
C9 C8 C7 110.36(16)
C14 C8 H8 109.6(13)
C9 C8 H8 105.4(13)
C7 C8 H8 108.0(13)
C10 C9 C8 114.78(18)
C10 C9 H9A 108.9(14)
C8 C9 H9A 105.6(13)
C10 C9 H9B 112.6(13)
C8 C9 H9B 108.1(13)
H9A C9 H9B 106.4(18)
C9 C10 C1 111.12(18)
C9 C10 H10A 107.8(13)
C1 C10 H10A 110.2(13)
C9 C10 H10B 109.0(12)
C1 C10 H10B 111.3(12)
H10A C10 H10B 107.2(18)
C13 C11 C12 105.68(18)
C13 C11 C1 114.41(18)
C12 C11 C1 112.61(18)
C13 C11 C7 113.97(17)
C12 C11 C7 111.64(17)
C1 C11 C7 98.72(15)
C11 C12 H12A 116.8(13)
C11 C12 H12B 113.0(17)
H12A C12 H12B 107(2)
C11 C12 H12C 111.5(18)
H12A C12 H12C 105(2)
H12B C12 H12C 102(2)
C11 C13 H13A 109.3(19)
C11 C13 H13B 110.7(14)
H13A C13 H13B 103(3)
C11 C13 H13C 115.6(14)
H13A C13 H13C 111(2)
H13B C13 H13C 106.5(19)
C8 C14 H14A 106.8(15)
C8 C14 H14B 112.7(16)
H14A C14 H14B 108(2)
C8 C14 H14C 109.3(16)
H14A C14 H14C 113(2)
H14B C14 H14C 107(2)

loop_
_geom_bond_atom_site_label_1
_geom_bond_atom_site_label_2
_geom_bond_distance
O C5 1.214(2)
C1 C10 1.536(3)
C1 C2 1.538(3)
C1 C11 1.549(3)
C1 H1 0.95(2)
C2 C3 1.503(3)
C2 C6 1.542(3)
C2 H2 0.92(2)
C3 C4 1.322(3)
C3 H3 1.02(3)
C4 C5 1.471(3)
C4 H4 0.97(2)
C5 C6 1.525(3)
C6 C7 1.547(2)
C6 H6 0.940(19)
C7 C8 1.544(3)
C7 C11 1.553(3)
C7 H7 0.972(19)
C8 C14 1.522(3)
C8 C9 1.536(3)
C8 H8 0.99(2)
C9 C10 1.536(3)
C9 H9A 0.94(2)
C9 H9B 0.98(2)
C10 H10A 1.04(2)
C10 H10B 0.99(2)
C11 C13 1.534(3)
C11 C12 1.537(3)
C12 H12A 1.06(3)
C12 H12B 0.95(3)
C12 H12C 0.99(3)
C13 H13A 0.94(3)
C13 H13B 1.02(3)
C13 H13C 1.03(3)
C14 H14A 0.99(3)
C14 H14B 1.01(3)
C14 H14C 0.98(3)

loop_
_geom_torsion_atom_site_label_1
_geom_torsion_atom_site_label_2
_geom_torsion_atom_site_label_3
_geom_torsion_atom_site_label_4
_geom_torsion
C10 C1 C2 C3 153.05(18)
C11 C1 C2 C3 -89.8(2)
C10 C1 C2 C6 -91.48(18)
C11 C1 C2 C6 25.7(2)
C1 C2 C3 C4 116.2(2)
C6 C2 C3 C4 -0.1(3)
C2 C3 C4 C5 -4.9(3)
C3 C4 C5 O -172.5(2)
C3 C4 C5 C6 7.8(2)
O C5 C6 C2 172.8(2)
C4 C5 C6 C2 -7.5(2)
O C5 C6 C7 56.1(3)
C4 C5 C6 C7 -124.14(18)
C3 C2 C6 C5 4.7(2)
C1 C2 C6 C5 -121.48(16)
C3 C2 C6 C7 129.25(17)
C1 C2 C6 C7 3.06(19)
C5 C6 C7 C8 -156.44(17)
C2 C6 C7 C8 87.18(18)
C5 C6 C7 C11 85.90(19)
C2 C6 C7 C11 -30.47(18)
C6 C7 C8 C14 70.3(2)
C11 C7 C8 C14 -176.14(18)
C6 C7 C8 C9 -53.8(2)
C11 C7 C8 C9 59.8(2)
C14 C8 C9 C10 -167.4(2)
C7 C8 C9 C10 -42.0(3)
C8 C9 C10 C1 42.2(3)
C2 C1 C10 C9 54.4(2)
C11 C1 C10 C9 -59.8(3)
C10 C1 C11 C13 -48.9(2)
C2 C1 C11 C13 -164.88(18)
C10 C1 C11 C12 -169.55(19)
C2 C1 C11 C12 74.4(2)
C10 C1 C11 C7 72.5(2)
C2 C1 C11 C7 -43.48(18)
C8 C7 C11 C13 48.8(2)
C6 C7 C11 C13 166.60(18)
C8 C7 C11 C12 168.49(17)
C6 C7 C11 C12 -73.76(19)
C8 C7 C11 C1 -72.87(17)
C6 C7 C11 C1 44.88(17)

loop_
_cod_related_entry_id
_cod_related_entry_code
_cod_related_entry_database
1 21200064 ChemSpider
